data_7019919
loop_
_publ_author_name
'Zhang, You-Ming'
'Shao, Jiang-Yang'
'Yao, Chang-Jiang'
'Zhong, Yu-Wu'

_publ_section_title
;
 Cyclometalated ruthenium(ii) complexes with a bis-carbene CCC-pincer
 ligand.
;
_journal_issue 31
_journal_name_full 'Dalton transactions (Cambridge, England : 2003)'
_journal_page_first 9280
_journal_page_last 9282
_journal_paper_doi 10.1039/c2dt31015e
_journal_volume 41
_journal_year 2012
_chemical_formula_moiety 'C49 H49 N8 O2 Ru, F6 P'
_chemical_formula_sum 'C49 H49 F6 N8 O2 P Ru'
_chemical_formula_weight 1028.00
_chemical_name_systematic
;
?
;
_space_group_IT_number 86
_symmetry_cell_setting tetragonal
_symmetry_space_group_name_Hall '-P 4bc'
_symmetry_space_group_name_H-M 'P 42/n :2'
_atom_sites_solution_hydrogens geom
_atom_sites_solution_primary direct
_atom_sites_solution_secondary difmap
_audit_creation_method SHELXL-97
_cell_angle_alpha 90.00
_cell_angle_beta 90.00
_cell_angle_gamma 90.00
_cell_formula_units_Z 4
_cell_length_a 12.0094(17)
_cell_length_b 12.0094(17)
_cell_length_c 32.467(7)
_cell_measurement_reflns_used 13363
_cell_measurement_temperature 173(2)
_cell_measurement_theta_max 27.4715
_cell_measurement_theta_min 1.2544
_cell_volume 4682.6(14)
_computing_cell_refinement 'CrystalClear (Rigaku Inc., 2008)'
_computing_data_collection 'CrystalClear (Rigaku Inc., 2008)'
_computing_data_reduction 'CrystalClear (Rigaku Inc., 2008)'
_computing_molecular_graphics
;
Mercury: visualization and analysis of crystal structures, C. F. Macrae,
P. R. Edgington, P. McCabe, E. Pidcock, G. P. Shields, R. Taylor,
M. Towler and J. van de Streek, J. Appl. Cryst., 39, 453-457, 2006.
;
_computing_publication_material 'SHELX-97 (Sheldrick, 2008)'
_computing_structure_refinement 'SHELX-97 (Sheldrick, 2008)'
_computing_structure_solution 'SHELX-97 (Sheldrick, 2008)'
_diffrn_ambient_temperature 173(2)
_diffrn_detector_area_resol_mean 28.5714
_diffrn_measured_fraction_theta_full 0.998
_diffrn_measured_fraction_theta_max 0.998
_diffrn_measurement_device_type 'MM007HF + CCD (Saturn724+)'
_diffrn_measurement_method '\w scans at fixed \c = 45\%'
_diffrn_radiation_monochromator Confocal
_diffrn_radiation_source 'Rotating Anode'
_diffrn_radiation_type MoK\a
_diffrn_radiation_wavelength 0.71073
_diffrn_reflns_av_R_equivalents 0.0728
_diffrn_reflns_av_sigmaI/netI 0.0442
_diffrn_reflns_limit_h_max 15
_diffrn_reflns_limit_h_min -15
_diffrn_reflns_limit_k_max 15
_diffrn_reflns_limit_k_min -15
_diffrn_reflns_limit_l_max 41
_diffrn_reflns_limit_l_min -41
_diffrn_reflns_number 32058
_diffrn_reflns_theta_full 27.45
_diffrn_reflns_theta_max 27.45
_diffrn_reflns_theta_min 1.81
_exptl_absorpt_coefficient_mu 0.442
_exptl_absorpt_correction_T_max 1.0000
_exptl_absorpt_correction_T_min 0.7855
_exptl_absorpt_correction_type multi-scan
_exptl_absorpt_process_details 'CrystalClear (Rigaku Inc., 2008)'
_exptl_crystal_colour black
_exptl_crystal_density_diffrn 1.458
_exptl_crystal_density_method 'not measured'
_exptl_crystal_description plate
_exptl_crystal_F_000 2112
_exptl_crystal_size_max 0.40
_exptl_crystal_size_mid 0.26
_exptl_crystal_size_min 0.05
_refine_diff_density_max 3.504
_refine_diff_density_min -1.267
_refine_diff_density_rms 0.157
_refine_ls_extinction_method none
_refine_ls_goodness_of_fit_ref 1.142
_refine_ls_hydrogen_treatment constr
_refine_ls_matrix_type full
_refine_ls_number_parameters 289
_refine_ls_number_reflns 5352
_refine_ls_number_restraints 0
_refine_ls_restrained_S_all 1.142
_refine_ls_R_factor_all 0.1190
_refine_ls_R_factor_gt 0.1079
_refine_ls_shift/su_max 0.007
_refine_ls_shift/su_mean 0.001
_refine_ls_structure_factor_coef Fsqd
_refine_ls_weighting_details 'calc w=1/[\s^2^(Fo^2^)+(0.1217P)^2^+38.1533P] where P=(Fo^2^+2Fc^2^)/3'
_refine_ls_weighting_scheme calc
_refine_ls_wR_factor_gt 0.2735
_refine_ls_wR_factor_ref 0.2820
_reflns_number_gt 4793
_reflns_number_total 5352
_reflns_threshold_expression >2sigma(I)
_cod_data_source_file c2dt31015e.txt
_cod_data_source_block a
_cod_original_cell_volume 4682.5(13)
_cod_original_sg_symbol_H-M P4(2)/n
_cod_database_code 7019919

loop_
_symmetry_equiv_pos_as_xyz
'x, y, z'
'-x+1/2, -y+1/2, z'
'-y, x+1/2, z+1/2'
'y+1/2, -x, z+1/2'
'-x, -y, -z'
'x-1/2, y-1/2, -z'
'y, -x-1/2, -z-1/2'
'-y-1/2, x, -z-1/2'

loop_
_atom_site_label
_atom_site_type_symbol
_atom_site_fract_x
_atom_site_fract_y
_atom_site_fract_z
_atom_site_U_iso_or_equiv
_atom_site_adp_type
_atom_site_occupancy
_atom_site_symmetry_multiplicity
_atom_site_calc_flag
_atom_site_refinement_flags
Ru1 Ru 0.7500 0.2500 0.22387(2) 0.0194(2) Uani 1 2 d S
O1 O 0.9340(5) 0.6081(5) -0.05328(17) 0.0462(14) Uani 1 1 d .
N1 N 0.6817(5) 0.4295(5) 0.28127(17) 0.0253(11) Uani 1 1 d .
N2 N 0.6453(5) 0.4990(5) 0.22201(17) 0.0280(12) Uani 1 1 d .
N3 N 0.7500 0.2500 0.1616(2) 0.0230(15) Uani 1 2 d S
N4 N 0.9045(4) 0.3183(4) 0.21030(15) 0.0197(10) Uani 1 1 d .
C1 C 0.7500 0.2500 0.2863(3) 0.0233(17) Uani 1 2 d S
C2 C 0.7159(5) 0.3421(6) 0.3084(2) 0.0262(13) Uani 1 1 d .
C3 C 0.7159(6) 0.3458(7) 0.3513(2) 0.0347(16) Uani 1 1 d .
H3 H 0.6936 0.4107 0.3659 0.042 Uiso 1 1 calc R
C4 C 0.7500 0.2500 0.3717(3) 0.041(3) Uani 1 2 d S
H4 H 0.7500 0.2500 0.4010 0.049 Uiso 1 2 calc SR
C5 C 0.6838(5) 0.4055(5) 0.2397(2) 0.0235(13) Uani 1 1 d .
C6 C 0.6428(5) 0.5360(6) 0.2882(2) 0.0300(14) Uani 1 1 d .
H6 H 0.6340 0.5715 0.3142 0.036 Uiso 1 1 calc R
C7 C 0.6197(6) 0.5796(6) 0.2511(2) 0.0324(15) Uani 1 1 d .
H7 H 0.5913 0.6520 0.2458 0.039 Uiso 1 1 calc R
C8 C 0.6269(6) 0.5114(6) 0.1773(2) 0.0350(16) Uani 1 1 d .
H8A H 0.6787 0.4616 0.1623 0.042 Uiso 1 1 calc R
H8B H 0.6438 0.5890 0.1691 0.042 Uiso 1 1 calc R
C9 C 0.5066(6) 0.4832(7) 0.1649(2) 0.0350(16) Uani 1 1 d .
H9A H 0.4876 0.4082 0.1754 0.042 Uiso 1 1 calc R
H9B H 0.4555 0.5373 0.1780 0.042 Uiso 1 1 calc R
C10 C 0.4890(7) 0.4856(7) 0.1190(2) 0.0437(19) Uani 1 1 d .
H10A H 0.5379 0.4294 0.1060 0.052 Uiso 1 1 calc R
H10B H 0.5107 0.5597 0.1083 0.052 Uiso 1 1 calc R
C11 C 0.3681(7) 0.4620(9) 0.1070(3) 0.053(2) Uani 1 1 d .
H11B H 0.3619 0.4593 0.0769 0.080 Uiso 1 1 calc R
H11C H 0.3201 0.5212 0.1178 0.080 Uiso 1 1 calc R
H11A H 0.3450 0.3903 0.1186 0.080 Uiso 1 1 calc R
C12 C 0.9841(5) 0.3454(5) 0.2374(2) 0.0240(12) Uani 1 1 d .
H12 H 0.9699 0.3350 0.2660 0.029 Uiso 1 1 calc R
C13 C 1.0862(6) 0.3881(6) 0.2255(2) 0.0301(15) Uani 1 1 d .
H13 H 1.1414 0.4046 0.2456 0.036 Uiso 1 1 calc R
C14 C 1.1077(6) 0.4065(6) 0.1841(2) 0.0345(16) Uani 1 1 d .
H14 H 1.1774 0.4356 0.1754 0.041 Uiso 1 1 calc R
C15 C 1.0252(6) 0.3816(6) 0.1555(2) 0.0292(14) Uani 1 1 d .
H15 H 1.0371 0.3961 0.1271 0.035 Uiso 1 1 calc R
C16 C 0.9251(6) 0.3355(5) 0.1687(2) 0.0259(13) Uani 1 1 d .
C17 C 0.8357(5) 0.2973(5) 0.14104(19) 0.0254(13) Uani 1 1 d .
C18 C 0.8355(6) 0.3034(5) 0.09820(19) 0.0279(14) Uani 1 1 d .
H18 H 0.8922 0.3430 0.0840 0.034 Uiso 1 1 calc R
C19 C 0.7500 0.2500 0.0763(3) 0.031(2) Uani 1 2 d S
N5 N 0.7500 0.2500 0.0332(3) 0.040(2) Uani 1 2 d S
C20 C 0.7941(6) 0.3417(6) 0.0109(2) 0.0315(15) Uani 1 1 d .
C21 C 0.7658(7) 0.4498(7) 0.0214(2) 0.0390(18) Uani 1 1 d .
H21 H 0.7141 0.4617 0.0431 0.047 Uiso 1 1 calc R
C22 C 0.8102(6) 0.5414(7) 0.0012(2) 0.0391(17) Uani 1 1 d .
H22 H 0.7912 0.6150 0.0093 0.047 Uiso 1 1 calc R
C23 C 0.8836(6) 0.5222(7) -0.0313(2) 0.0355(17) Uani 1 1 d .
C24 C 0.9118(7) 0.4164(7) -0.0432(2) 0.0422(19) Uani 1 1 d .
H24 H 0.9613 0.4051 -0.0657 0.051 Uiso 1 1 calc R
C25 C 0.8671(7) 0.3244(7) -0.0220(2) 0.0382(17) Uani 1 1 d .
H25 H 0.8865 0.2509 -0.0300 0.046 Uiso 1 1 calc R
C26 C 0.9106(9) 0.7179(9) -0.0413(4) 0.068(3) Uani 1 1 d .
H26C H 0.9512 0.7697 -0.0591 0.102 Uiso 1 1 calc R
H26B H 0.9338 0.7290 -0.0126 0.102 Uiso 1 1 calc R
H26A H 0.8305 0.7317 -0.0437 0.102 Uiso 1 1 calc R
P1 P 0.7500 0.7500 0.10012(11) 0.0496(8) Uiso 1 2 d S
F1 F 0.7452(5) 0.8830(5) 0.0995(2) 0.0695(16) Uiso 1 1 d .
F2 F 0.7500 0.7500 0.1484(5) 0.144(5) Uiso 1 2 d S
F3 F 0.7500 0.7500 0.0562(10) 0.282(13) Uiso 1 2 d S
F4 F 0.6226(13) 0.7459(13) 0.1160(4) 0.188(5) Uiso 1 1 d .

loop_
_atom_site_aniso_label
_atom_site_aniso_U_11
_atom_site_aniso_U_22
_atom_site_aniso_U_33
_atom_site_aniso_U_23
_atom_site_aniso_U_13
_atom_site_aniso_U_12
Ru1 0.0240(4) 0.0186(4) 0.0157(4) 0.000 0.000 -0.0032(3)
O1 0.047(3) 0.056(4) 0.036(3) 0.017(3) 0.008(2) -0.011(3)
N1 0.026(3) 0.024(3) 0.025(3) -0.003(2) 0.004(2) -0.005(2)
N2 0.031(3) 0.024(3) 0.030(3) 0.002(2) -0.001(2) 0.002(2)
N3 0.021(4) 0.030(4) 0.018(3) 0.000 0.000 -0.001(3)
N4 0.025(3) 0.015(2) 0.020(2) -0.0004(19) 0.000(2) -0.0023(19)
C1 0.027(4) 0.025(4) 0.018(4) 0.000 0.000 0.003(4)
C2 0.021(3) 0.028(3) 0.029(3) 0.001(3) 0.003(2) -0.002(3)
C3 0.034(4) 0.048(4) 0.022(3) -0.010(3) 0.000(3) 0.001(3)
C4 0.056(7) 0.044(6) 0.023(5) 0.000 0.000 0.006(5)
C5 0.026(3) 0.018(3) 0.026(3) 0.001(2) -0.001(2) 0.000(2)
C6 0.025(3) 0.028(3) 0.038(4) -0.010(3) 0.007(3) 0.000(3)
C7 0.027(3) 0.021(3) 0.049(4) -0.007(3) 0.005(3) 0.003(3)
C8 0.038(4) 0.033(4) 0.033(4) 0.013(3) 0.003(3) 0.005(3)
C9 0.034(4) 0.041(4) 0.030(4) 0.001(3) 0.002(3) 0.008(3)
C10 0.049(5) 0.046(5) 0.036(4) -0.005(3) -0.003(4) 0.010(4)
C11 0.043(5) 0.063(6) 0.055(5) -0.012(5) -0.019(4) 0.011(4)
C12 0.028(3) 0.018(3) 0.025(3) 0.001(2) 0.000(3) 0.003(2)
C13 0.030(4) 0.030(3) 0.030(4) -0.002(3) -0.005(3) -0.006(3)
C14 0.026(3) 0.035(4) 0.042(4) -0.004(3) 0.006(3) -0.013(3)
C15 0.029(3) 0.030(3) 0.029(3) 0.000(3) 0.004(3) -0.009(3)
C16 0.034(3) 0.020(3) 0.024(3) -0.004(2) 0.005(3) -0.004(3)
C17 0.029(3) 0.028(3) 0.019(3) 0.001(2) 0.002(2) -0.007(3)
C18 0.037(4) 0.026(3) 0.021(3) 0.001(2) 0.004(3) -0.010(3)
C19 0.045(6) 0.033(5) 0.016(4) 0.000 0.000 -0.015(4)
N5 0.050(6) 0.049(6) 0.020(4) 0.000 0.000 -0.023(5)
C20 0.035(4) 0.041(4) 0.018(3) 0.005(3) -0.001(3) -0.011(3)
C21 0.040(4) 0.048(5) 0.029(4) 0.010(3) 0.010(3) -0.003(3)
C22 0.033(4) 0.046(4) 0.039(4) 0.012(3) 0.004(3) 0.004(3)
C23 0.025(3) 0.054(5) 0.027(3) 0.012(3) -0.004(3) -0.014(3)
C24 0.044(4) 0.058(5) 0.024(3) -0.001(3) 0.008(3) -0.019(4)
C25 0.042(4) 0.042(4) 0.031(4) -0.006(3) 0.003(3) -0.016(3)
C26 0.052(6) 0.061(6) 0.092(8) 0.034(6) 0.030(6) 0.009(5)

loop_
_atom_type_symbol
_atom_type_description
_atom_type_scat_dispersion_real
_atom_type_scat_dispersion_imag
_atom_type_scat_source
C C 0.0033 0.0016 'International Tables Vol C Tables 4.2.6.8 and 6.1.1.4'
H H 0.0000 0.0000 'International Tables Vol C Tables 4.2.6.8 and 6.1.1.4'
N N 0.0061 0.0033 'International Tables Vol C Tables 4.2.6.8 and 6.1.1.4'
O O 0.0106 0.0060 'International Tables Vol C Tables 4.2.6.8 and 6.1.1.4'
Ru Ru -1.2594 0.8363 'International Tables Vol C Tables 4.2.6.8 and 6.1.1.4'
P P 0.1023 0.0942 'International Tables Vol C Tables 4.2.6.8 and 6.1.1.4'
F F 0.0171 0.0103 'International Tables Vol C Tables 4.2.6.8 and 6.1.1.4'

loop_
_geom_angle_atom_site_label_1
_geom_angle_atom_site_label_2
_geom_angle_atom_site_label_3
_geom_angle
_geom_angle_site_symmetry_1
_geom_angle_site_symmetry_3
N3 Ru1 C1 180.000(1) . .
N3 Ru1 N4 77.75(14) . .
C1 Ru1 N4 102.25(14) . .
N3 Ru1 N4 77.75(14) . 2_655
C1 Ru1 N4 102.25(14) . 2_655
N4 Ru1 N4 155.5(3) . 2_655
N3 Ru1 C5 104.20(17) . 2_655
C1 Ru1 C5 75.80(17) . 2_655
N4 Ru1 C5 93.7(2) . 2_655
N4 Ru1 C5 92.2(2) 2_655 2_655
N3 Ru1 C5 104.20(17) . .
C1 Ru1 C5 75.80(17) . .
N4 Ru1 C5 92.2(2) . .
N4 Ru1 C5 93.7(2) 2_655 .
C5 Ru1 C5 151.6(3) 2_655 .
C23 O1 C26 117.8(7) . .
C6 N1 C5 111.1(6) . .
C6 N1 C2 132.6(6) . .
C5 N1 C2 116.3(5) . .
C5 N2 C7 111.6(6) . .
C5 N2 C8 123.8(6) . .
C7 N2 C8 124.6(6) . .
C17 N3 C17 120.9(8) . 2_655
C17 N3 Ru1 119.5(4) . .
C17 N3 Ru1 119.5(4) 2_655 .
C12 N4 C16 118.5(5) . .
C12 N4 Ru1 126.5(4) . .
C16 N4 Ru1 115.1(4) . .
C2 C1 C2 117.5(9) 2_655 .
C2 C1 Ru1 121.3(4) 2_655 .
C2 C1 Ru1 121.3(4) . .
C1 C2 C3 123.0(7) . .
C1 C2 N1 110.7(6) . .
C3 C2 N1 126.3(6) . .
C4 C3 C2 116.7(7) . .
C4 C3 H3 121.6 . .
C2 C3 H3 121.6 . .
C3 C4 C3 123.1(10) . 2_655
C3 C4 H4 118.5 . .
C3 C4 H4 118.5 2_655 .
N2 C5 N1 103.7(5) . .
N2 C5 Ru1 140.5(5) . .
N1 C5 Ru1 115.7(4) . .
C7 C6 N1 106.5(6) . .
C7 C6 H6 126.7 . .
N1 C6 H6 126.7 . .
C6 C7 N2 107.1(6) . .
C6 C7 H7 126.4 . .
N2 C7 H7 126.4 . .
N2 C8 C9 112.0(6) . .
N2 C8 H8A 109.2 . .
C9 C8 H8A 109.2 . .
N2 C8 H8B 109.2 . .
C9 C8 H8B 109.2 . .
H8A C8 H8B 107.9 . .
C10 C9 C8 112.8(6) . .
C10 C9 H9A 109.0 . .
C8 C9 H9A 109.0 . .
C10 C9 H9B 109.0 . .
C8 C9 H9B 109.0 . .
H9A C9 H9B 107.8 . .
C9 C10 C11 112.5(7) . .
C9 C10 H10A 109.1 . .
C11 C10 H10A 109.1 . .
C9 C10 H10B 109.1 . .
C11 C10 H10B 109.1 . .
H10A C10 H10B 107.8 . .
C10 C11 H11B 109.5 . .
C10 C11 H11C 109.5 . .
H11B C11 H11C 109.5 . .
C10 C11 H11A 109.5 . .
H11B C11 H11A 109.5 . .
H11C C11 H11A 109.5 . .
N4 C12 C13 122.5(6) . .
N4 C12 H12 118.7 . .
C13 C12 H12 118.7 . .
C12 C13 C14 119.7(6) . .
C12 C13 H13 120.2 . .
C14 C13 H13 120.2 . .
C13 C14 C15 118.7(6) . .
C13 C14 H14 120.7 . .
C15 C14 H14 120.7 . .
C14 C15 C16 119.9(6) . .
C14 C15 H15 120.1 . .
C16 C15 H15 120.1 . .
N4 C16 C15 120.7(6) . .
N4 C16 C17 114.6(5) . .
C15 C16 C17 124.6(6) . .
N3 C17 C18 120.8(6) . .
N3 C17 C16 112.7(6) . .
C18 C17 C16 126.4(6) . .
C17 C18 C19 118.9(6) . .
C17 C18 H18 120.5 . .
C19 C18 H18 120.5 . .
N5 C19 C18 120.4(4) . 2_655
N5 C19 C18 120.4(4) . .
C18 C19 C18 119.2(8) 2_655 .
C19 N5 C20 120.6(4) . .
C19 N5 C20 120.6(4) . 2_655
C20 N5 C20 118.9(8) . 2_655
C21 C20 C25 118.7(7) . .
C21 C20 N5 120.8(6) . .
C25 C20 N5 120.5(7) . .
C20 C21 C22 122.3(7) . .
C20 C21 H21 118.9 . .
C22 C21 H21 118.9 . .
C21 C22 C23 118.0(8) . .
C21 C22 H22 121.0 . .
C23 C22 H22 121.0 . .
C24 C23 O1 115.8(7) . .
C24 C23 C22 121.5(7) . .
O1 C23 C22 122.7(8) . .
C23 C24 C25 119.7(7) . .
C23 C24 H24 120.2 . .
C25 C24 H24 120.2 . .
C20 C25 C24 119.8(8) . .
C20 C25 H25 120.1 . .
C24 C25 H25 120.1 . .
O1 C26 H26C 109.5 . .
O1 C26 H26B 109.5 . .
H26C C26 H26B 109.5 . .
O1 C26 H26A 109.5 . .
H26C C26 H26A 109.5 . .
H26B C26 H26A 109.5 . .
F3 P1 F2 180.000(2) . .
F3 P1 F1 89.3(3) . 2_665
F2 P1 F1 90.7(3) . 2_665
F3 P1 F1 89.3(3) . .
F2 P1 F1 90.7(3) . .
F1 P1 F1 178.6(5) 2_665 .
F3 P1 F4 108.7(5) . 2_665
F2 P1 F4 71.3(5) . 2_665
F1 P1 F4 90.0(6) 2_665 2_665
F1 P1 F4 90.4(6) . 2_665
F3 P1 F4 108.7(5) . .
F2 P1 F4 71.3(5) . .
F1 P1 F4 90.4(6) 2_665 .
F1 P1 F4 90.0(6) . .
F4 P1 F4 142.7(11) 2_665 .

loop_
_geom_bond_atom_site_label_1
_geom_bond_atom_site_label_2
_geom_bond_distance
_geom_bond_site_symmetry_2
Ru1 N3 2.023(8) .
Ru1 C1 2.028(9) .
Ru1 N4 2.076(5) .
Ru1 N4 2.076(5) 2_655
Ru1 C5 2.093(6) 2_655
Ru1 C5 2.093(6) .
O1 C23 1.392(9) .
O1 C26 1.404(12) .
N1 C6 1.380(8) .
N1 C5 1.381(8) .
N1 C2 1.430(9) .
N2 C5 1.344(8) .
N2 C7 1.387(9) .
N2 C8 1.477(9) .
N3 C17 1.352(7) .
N3 C17 1.352(7) 2_655
N4 C12 1.340(8) .
N4 C16 1.390(8) .
C1 C2 1.380(8) 2_655
C1 C2 1.380(8) .
C2 C3 1.395(9) .
C3 C4 1.390(9) .
C3 H3 0.9500 .
C4 C3 1.390(9) 2_655
C4 H4 0.9500 .
C6 C7 1.341(11) .
C6 H6 0.9500 .
C7 H7 0.9500 .
C8 C9 1.537(10) .
C8 H8A 0.9900 .
C8 H8B 0.9900 .
C9 C10 1.504(10) .
C9 H9A 0.9900 .
C9 H9B 0.9900 .
C10 C11 1.529(12) .
C10 H10A 0.9900 .
C10 H10B 0.9900 .
C11 H11B 0.9800 .
C11 H11C 0.9800 .
C11 H11A 0.9800 .
C12 C13 1.385(10) .
C12 H12 0.9500 .
C13 C14 1.387(10) .
C13 H13 0.9500 .
C14 C15 1.388(10) .
C14 H14 0.9500 .
C15 C16 1.391(9) .
C15 H15 0.9500 .
C16 C17 1.471(9) .
C17 C18 1.393(9) .
C18 C19 1.403(8) .
C18 H18 0.9500 .
C19 N5 1.401(12) .
C19 C18 1.403(8) 2_655
N5 C20 1.419(8) .
N5 C20 1.419(8) 2_655
C20 C21 1.384(11) .
C20 C25 1.399(10) .
C21 C22 1.387(11) .
C21 H21 0.9500 .
C22 C23 1.394(11) .
C22 H22 0.9500 .
C23 C24 1.371(12) .
C24 C25 1.408(11) .
C24 H24 0.9500 .
C25 H25 0.9500 .
C26 H26C 0.9800 .
C26 H26B 0.9800 .
C26 H26A 0.9800 .
P1 F3 1.43(3) .
P1 F2 1.568(16) .
P1 F1 1.599(6) 2_665
P1 F1 1.599(6) .
P1 F4 1.615(15) 2_665
P1 F4 1.615(15) .

loop_
_geom_torsion_atom_site_label_1
_geom_torsion_atom_site_label_2
_geom_torsion_atom_site_label_3
_geom_torsion_atom_site_label_4
_geom_torsion
_geom_torsion_site_symmetry_1
_geom_torsion_site_symmetry_4
C1 Ru1 N3 C17 151(100) . .
N4 Ru1 N3 C17 -5.0(4) . .
N4 Ru1 N3 C17 175.0(4) 2_655 .
C5 Ru1 N3 C17 -95.8(4) 2_655 .
C5 Ru1 N3 C17 84.2(4) . .
C1 Ru1 N3 C17 -29(100) . 2_655
N4 Ru1 N3 C17 175.0(4) . 2_655
N4 Ru1 N3 C17 -5.0(4) 2_655 2_655
C5 Ru1 N3 C17 84.2(4) 2_655 2_655
C5 Ru1 N3 C17 -95.8(4) . 2_655
N3 Ru1 N4 C12 -175.3(5) . .
C1 Ru1 N4 C12 4.7(5) . .
N4 Ru1 N4 C12 -175.3(5) 2_655 .
C5 Ru1 N4 C12 -71.6(5) 2_655 .
C5 Ru1 N4 C12 80.6(5) . .
N3 Ru1 N4 C16 4.1(4) . .
C1 Ru1 N4 C16 -175.9(4) . .
N4 Ru1 N4 C16 4.1(4) 2_655 .
C5 Ru1 N4 C16 107.8(4) 2_655 .
C5 Ru1 N4 C16 -100.0(4) . .
N3 Ru1 C1 C2 110(100) . 2_655
N4 Ru1 C1 C2 -93.5(3) . 2_655
N4 Ru1 C1 C2 86.5(3) 2_655 2_655
C5 Ru1 C1 C2 -2.8(4) 2_655 2_655
C5 Ru1 C1 C2 177.2(4) . 2_655
N3 Ru1 C1 C2 -70(100) . .
N4 Ru1 C1 C2 86.5(3) . .
N4 Ru1 C1 C2 -93.5(3) 2_655 .
C5 Ru1 C1 C2 177.2(4) 2_655 .
C5 Ru1 C1 C2 -2.8(4) . .
C2 C1 C2 C3 0.7(5) 2_655 .
Ru1 C1 C2 C3 -179.3(5) . .
C2 C1 C2 N1 -179.0(6) 2_655 .
Ru1 C1 C2 N1 1.0(6) . .
C6 N1 C2 C1 -179.2(6) . .
C5 N1 C2 C1 2.7(7) . .
C6 N1 C2 C3 1.0(11) . .
C5 N1 C2 C3 -177.0(7) . .
C1 C2 C3 C4 -1.4(10) . .
N1 C2 C3 C4 178.3(5) . .
C2 C3 C4 C3 0.7(5) . 2_655
C7 N2 C5 N1 0.1(7) . .
C8 N2 C5 N1 -176.8(6) . .
C7 N2 C5 Ru1 -175.2(6) . .
C8 N2 C5 Ru1 7.9(11) . .
C6 N1 C5 N2 -0.2(7) . .
C2 N1 C5 N2 178.2(5) . .
C6 N1 C5 Ru1 176.5(4) . .
C2 N1 C5 Ru1 -5.0(7) . .
N3 Ru1 C5 N2 -0.9(8) . .
C1 Ru1 C5 N2 179.1(8) . .
N4 Ru1 C5 N2 77.0(8) . .
N4 Ru1 C5 N2 -79.2(8) 2_655 .
C5 Ru1 C5 N2 179.1(8) 2_655 .
N3 Ru1 C5 N1 -175.9(4) . .
C1 Ru1 C5 N1 4.1(4) . .
N4 Ru1 C5 N1 -98.0(5) . .
N4 Ru1 C5 N1 105.8(5) 2_655 .
C5 Ru1 C5 N1 4.1(4) 2_655 .
C5 N1 C6 C7 0.3(8) . .
C2 N1 C6 C7 -177.9(6) . .
N1 C6 C7 N2 -0.2(8) . .
C5 N2 C7 C6 0.0(8) . .
C8 N2 C7 C6 176.9(6) . .
C5 N2 C8 C9 93.2(8) . .
C7 N2 C8 C9 -83.3(8) . .
N2 C8 C9 C10 -175.0(6) . .
C8 C9 C10 C11 -177.8(7) . .
C16 N4 C12 C13 -1.1(9) . .
Ru1 N4 C12 C13 178.3(5) . .
N4 C12 C13 C14 1.6(10) . .
C12 C13 C14 C15 0.1(11) . .
C13 C14 C15 C16 -2.2(11) . .
C12 N4 C16 C15 -1.1(9) . .
Ru1 N4 C16 C15 179.5(5) . .
C12 N4 C16 C17 176.6(5) . .
Ru1 N4 C16 C17 -2.8(7) . .
C14 C15 C16 N4 2.8(10) . .
C14 C15 C16 C17 -174.7(7) . .
C17 N3 C17 C18 3.1(5) 2_655 .
Ru1 N3 C17 C18 -176.9(5) . .
C17 N3 C17 C16 -175.1(6) 2_655 .
Ru1 N3 C17 C16 4.9(6) . .
N4 C16 C17 N3 -1.2(8) . .
C15 C16 C17 N3 176.4(6) . .
N4 C16 C17 C18 -179.3(6) . .
C15 C16 C17 C18 -1.7(11) . .
N3 C17 C18 C19 -6.1(9) . .
C16 C17 C18 C19 171.8(6) . .
C17 C18 C19 N5 -177.0(5) . .
C17 C18 C19 C18 3.0(5) . 2_655
C18 C19 N5 C20 147.6(5) 2_655 .
C18 C19 N5 C20 -32.4(5) . .
C18 C19 N5 C20 -32.4(5) 2_655 2_655
C18 C19 N5 C20 147.6(5) . 2_655
C19 N5 C20 C21 -46.9(8) . .
C20 N5 C20 C21 133.1(8) 2_655 .
C19 N5 C20 C25 133.1(6) . .
C20 N5 C20 C25 -46.9(6) 2_655 .
C25 C20 C21 C22 -2.2(12) . .
N5 C20 C21 C22 177.8(7) . .
C20 C21 C22 C23 1.7(12) . .
C26 O1 C23 C24 -177.9(8) . .
C26 O1 C23 C22 1.2(11) . .
C21 C22 C23 C24 -0.1(12) . .
C21 C22 C23 O1 -179.1(7) . .
O1 C23 C24 C25 178.3(7) . .
C22 C23 C24 C25 -0.8(12) . .
C21 C20 C25 C24 1.2(11) . .
N5 C20 C25 C24 -178.8(7) . .
C23 C24 C25 C20 0.2(12) . .
